data_7002222
loop_
_publ_author_name
'De Pascali, Sandra A.'
'Papadia, Paride'
'Capoccia, Serena'
'Marchi\`o, Luciano'
'Lanfranchi, Maurizio'
'Ciccarese, Antonella'
'Fanizzi, Francesco P.'

_publ_section_title
;
 Hard/soft selectivity in ligand substitution reactions of
 \b-diketonate platinum(II) complexes
;
_journal_issue 37
_journal_name_full 'Dalton Transactions'
_journal_page_first 7786
_journal_page_last 7795
_journal_paper_doi 10.1039/b909209a
_journal_year 2009
_chemical_formula_moiety 'C7 H13 Cl O3 Pt S'
_chemical_formula_sum 'C7 H13 Cl O3 Pt S'
_chemical_formula_weight 407.77
_chemical_name_systematic
;
?
;
_space_group_IT_number 14
_symmetry_cell_setting monoclinic
_symmetry_space_group_name_Hall '-P 2ybc'
_symmetry_space_group_name_H-M 'P 1 21/c 1'
_atom_sites_solution_hydrogens geom
_atom_sites_solution_primary direct
_atom_sites_solution_secondary difmap
_audit_creation_method SHELXL-97
_cell_angle_alpha 90.00
_cell_angle_beta 111.57(2)
_cell_angle_gamma 90.00
_cell_formula_units_Z 8
_cell_length_a 17.718(11)
_cell_length_b 7.245(8)
_cell_length_c 18.793(13)
_cell_measurement_reflns_used 24
_cell_measurement_temperature 293(2)
_cell_measurement_theta_max 20
_cell_measurement_theta_min 10
_cell_volume 2243(3)
_computing_cell_refinement 'local programs'
_computing_data_collection 'local programs'
_computing_data_reduction 'local programs'
_computing_structure_refinement 'SHELXL-97 (Sheldrick, 1997)'
_computing_structure_solution Sir97
_diffrn_ambient_temperature 293(2)
_diffrn_measured_fraction_theta_full 0.994
_diffrn_measured_fraction_theta_max 0.994
_diffrn_measurement_device_type 'Philips PW 1100'
_diffrn_measurement_method theta-2theta
_diffrn_radiation_monochromator graphite
_diffrn_radiation_source 'fine-focus sealed tube'
_diffrn_radiation_type MoK\a
_diffrn_radiation_wavelength 0.71073
_diffrn_reflns_av_R_equivalents 0.0711
_diffrn_reflns_av_sigmaI/netI 0.0247
_diffrn_reflns_limit_h_max 21
_diffrn_reflns_limit_h_min -22
_diffrn_reflns_limit_k_max 9
_diffrn_reflns_limit_k_min 0
_diffrn_reflns_limit_l_max 24
_diffrn_reflns_limit_l_min 0
_diffrn_reflns_number 5007
_diffrn_reflns_theta_full 27.01
_diffrn_reflns_theta_max 27.01
_diffrn_reflns_theta_min 3.01
_diffrn_standards_decay_% 0
_diffrn_standards_interval_count 100
_diffrn_standards_number 1
_exptl_absorpt_coefficient_mu 12.907
_exptl_absorpt_correction_T_max 1.000
_exptl_absorpt_correction_T_min 0.9022
_exptl_absorpt_correction_type empirical
_exptl_absorpt_process_details 'Walker & Stuart'
_exptl_crystal_colour 0.35
_exptl_crystal_density_diffrn 2.415
_exptl_crystal_density_method 'not measured'
_exptl_crystal_description prismatic
_exptl_crystal_F_000 1520
_exptl_crystal_size_max 0.20
_exptl_crystal_size_mid 0.20
_refine_diff_density_max 2.653
_refine_diff_density_min -2.886
_refine_diff_density_rms 0.295
_refine_ls_extinction_method none
_refine_ls_goodness_of_fit_ref 1.018
_refine_ls_hydrogen_treatment constr
_refine_ls_matrix_type full
_refine_ls_number_parameters 235
_refine_ls_number_reflns 4877
_refine_ls_number_restraints 0
_refine_ls_restrained_S_all 1.018
_refine_ls_R_factor_all 0.0576
_refine_ls_R_factor_gt 0.0476
_refine_ls_shift/su_max 0.001
_refine_ls_shift/su_mean 0.000
_refine_ls_structure_factor_coef Fsqd
_refine_ls_weighting_details 'calc w=1/[\s^2^(Fo^2^)+(0.0990P)^2^+0.0000P] where P=(Fo^2^+2Fc^2^)/3'
_refine_ls_weighting_scheme calc
_refine_ls_wR_factor_gt 0.1284
_refine_ls_wR_factor_ref 0.1346
_reflns_number_gt 4023
_reflns_number_total 4877
_reflns_threshold_expression >2sigma(I)
_cod_data_source_file b909209a.txt
_cod_data_source_block ptacs1
_cod_depositor_comments
;
The following automatic conversions were performed:
'_symmetry_cell_setting' value 'Monoclinic' changed to 'monoclinic'
according to '/home/saulius/struct/CIF-dictionaries/cif_core.dic'
dictionary named 'cif_core.dic' version 2.4.1 from 2010-06-29.

Automatic conversion script
Id: cif_fix_enum 1527 2010-12-29 10:47:43Z saulius 
;
_cod_original_sg_symbol_H-M P21/c
_cod_database_code 7002222

loop_
_symmetry_equiv_pos_as_xyz
'x, y, z'
'-x, y+1/2, -z+1/2'
'-x, -y, -z'
'x, -y-1/2, z-1/2'

loop_
_atom_site_label
_atom_site_type_symbol
_atom_site_fract_x
_atom_site_fract_y
_atom_site_fract_z
_atom_site_U_iso_or_equiv
_atom_site_adp_type
_atom_site_occupancy
_atom_site_symmetry_multiplicity
_atom_site_calc_flag
_atom_site_refinement_flags
_atom_site_disorder_assembly
_atom_site_disorder_group
C1 C 0.1591(5) 0.0632(13) 0.2809(5) 0.035(2) Uani 1 1 d . . .
C2 C 0.1203(5) 0.0941(16) 0.2028(5) 0.045(2) Uani 1 1 d . . .
H2 H 0.0645 0.1122 0.1854 0.055 Uiso 1 1 calc R . .
C3 C 0.1550(5) 0.1010(16) 0.1483(5) 0.041(2) Uani 1 1 d . . .
C4 C 0.1113(6) 0.0523(15) 0.3316(6) 0.050(3) Uani 1 1 d . . .
H4A H 0.1472 0.0276 0.3831 0.075 Uiso 1 1 calc R . .
H4B H 0.0721 -0.0451 0.3142 0.075 Uiso 1 1 calc R . .
H4C H 0.0839 0.1675 0.3300 0.075 Uiso 1 1 calc R . .
C5 C 0.1028(5) 0.137(2) 0.0658(5) 0.064(3) Uani 1 1 d . . .
H5A H 0.1361 0.1380 0.0354 0.096 Uiso 1 1 calc R . .
H5B H 0.0765 0.2547 0.0617 0.096 Uiso 1 1 calc R . .
H5C H 0.0626 0.0419 0.0478 0.096 Uiso 1 1 calc R . .
C6 C 0.4814(5) 0.1968(13) 0.3904(5) 0.0367(19) Uani 1 1 d . . .
H6A H 0.4535 0.3111 0.3892 0.055 Uiso 1 1 calc R . .
H6B H 0.5024 0.1958 0.3500 0.055 Uiso 1 1 calc R . .
H6C H 0.5254 0.1846 0.4388 0.055 Uiso 1 1 calc R . .
C7 C 0.4755(5) -0.1836(13) 0.3820(4) 0.0344(19) Uani 1 1 d . . .
H7A H 0.4437 -0.2940 0.3753 0.052 Uiso 1 1 calc R . .
H7B H 0.5194 -0.1871 0.4308 0.052 Uiso 1 1 calc R . .
H7C H 0.4971 -0.1752 0.3421 0.052 Uiso 1 1 calc R . .
C8 C 0.2797(6) 0.5486(12) 0.2202(5) 0.036(2) Uani 1 1 d . . .
C9 C 0.2044(6) 0.5818(15) 0.1637(5) 0.046(2) Uani 1 1 d . . .
H9 H 0.2042 0.5948 0.1145 0.055 Uiso 1 1 calc R . .
C10 C 0.1301(5) 0.5982(16) 0.1703(5) 0.042(2) Uani 1 1 d . . .
C11 C 0.3535(7) 0.5249(14) 0.2008(6) 0.045(2) Uani 1 1 d . . .
H11A H 0.3996 0.5025 0.2467 0.068 Uiso 1 1 calc R . .
H11B H 0.3624 0.6349 0.1765 0.068 Uiso 1 1 calc R . .
H11C H 0.3459 0.4220 0.1666 0.068 Uiso 1 1 calc R . .
C12 C 0.0550(6) 0.634(2) 0.1021(5) 0.064(3) Uani 1 1 d . . .
H12A H 0.0090 0.6371 0.1175 0.096 Uiso 1 1 calc R . .
H12B H 0.0478 0.5371 0.0653 0.096 Uiso 1 1 calc R . .
H12C H 0.0598 0.7501 0.0797 0.096 Uiso 1 1 calc R . .
C13 C 0.2903(6) 0.6902(14) 0.5128(5) 0.042(2) Uani 1 1 d . . .
H27A H 0.3002 0.8081 0.4946 0.063 Uiso 1 1 calc R . .
H27B H 0.3289 0.6698 0.5636 0.063 Uiso 1 1 calc R . .
H27C H 0.2364 0.6879 0.5134 0.063 Uiso 1 1 calc R . .
C14 C 0.2811(5) 0.3126(14) 0.4952(5) 0.041(2) Uani 1 1 d . . .
H34A H 0.2845 0.2061 0.4661 0.062 Uiso 1 1 calc R . .
H34B H 0.2278 0.3197 0.4971 0.062 Uiso 1 1 calc R . .
H34C H 0.3207 0.3028 0.5462 0.062 Uiso 1 1 calc R . .
O1 O 0.2355(4) 0.0378(8) 0.3162(4) 0.0315(14) Uani 1 1 d . . .
O2 O 0.2301(3) 0.0762(10) 0.1582(3) 0.0362(15) Uani 1 1 d . . .
O3 O 0.3882(4) 0.0021(9) 0.4449(3) 0.0341(13) Uani 1 1 d . . .
O4 O 0.2937(4) 0.5358(8) 0.2915(3) 0.0303(13) Uani 1 1 d . . .
O5 O 0.1181(4) 0.5911(11) 0.2326(4) 0.0449(17) Uani 1 1 d . . .
O6 O 0.3853(4) 0.5074(10) 0.4572(4) 0.0432(16) Uani 1 1 d . . .
S1 S 0.41345(11) 0.0118(3) 0.37791(11) 0.0242(4) Uani 1 1 d . . .
S2 S 0.30017(12) 0.5140(3) 0.45109(11) 0.0284(4) Uani 1 1 d . . .
Cl1 Cl 0.40863(12) 0.0307(3) 0.20487(12) 0.0326(5) Uani 1 1 d . . .
Cl2 Cl 0.10653(14) 0.5611(4) 0.38602(14) 0.0473(7) Uani 1 1 d . . .
Pt1 Pt 0.316189(16) 0.03802(4) 0.264564(16) 0.02369(13) Uani 1 1 d . . .
Pt2 Pt 0.206692(18) 0.54996(5) 0.336166(17) 0.02892(13) Uani 1 1 d . . .

loop_
_atom_site_aniso_label
_atom_site_aniso_U_11
_atom_site_aniso_U_22
_atom_site_aniso_U_33
_atom_site_aniso_U_23
_atom_site_aniso_U_13
_atom_site_aniso_U_12
C1 0.021(4) 0.051(5) 0.032(5) -0.012(4) 0.010(3) -0.003(3)
C2 0.020(4) 0.077(7) 0.038(5) -0.002(5) 0.009(4) -0.002(4)
C3 0.028(4) 0.060(6) 0.025(4) -0.005(4) -0.001(3) 0.007(4)
C4 0.038(5) 0.072(8) 0.051(6) -0.008(5) 0.028(5) -0.008(5)
C5 0.028(5) 0.117(11) 0.034(5) 0.003(6) -0.004(4) 0.012(6)
C6 0.029(4) 0.052(5) 0.028(4) -0.002(4) 0.008(3) -0.013(4)
C7 0.035(4) 0.043(5) 0.026(4) 0.003(4) 0.012(3) 0.014(4)
C8 0.049(5) 0.034(5) 0.033(5) -0.002(4) 0.026(4) -0.008(4)
C9 0.050(6) 0.074(7) 0.016(4) 0.000(4) 0.015(4) 0.005(5)
C10 0.031(4) 0.070(6) 0.020(4) 0.011(4) 0.005(3) -0.003(4)
C11 0.059(6) 0.056(6) 0.034(5) 0.004(4) 0.033(5) 0.002(5)
C12 0.052(6) 0.111(10) 0.022(4) 0.008(6) 0.007(4) 0.008(7)
C13 0.052(5) 0.042(5) 0.032(5) -0.011(4) 0.016(4) -0.008(4)
C14 0.042(5) 0.054(6) 0.029(4) 0.004(4) 0.014(4) 0.000(4)
O1 0.022(3) 0.047(4) 0.023(3) -0.002(3) 0.006(2) -0.001(2)
O2 0.017(3) 0.068(4) 0.020(3) 0.002(3) 0.003(2) 0.008(3)
O3 0.033(3) 0.055(4) 0.022(3) 0.007(3) 0.019(2) 0.005(3)
O4 0.031(3) 0.042(4) 0.017(3) 0.006(2) 0.008(2) 0.005(2)
O5 0.023(3) 0.081(5) 0.027(3) 0.006(3) 0.004(2) 0.002(3)
O6 0.026(3) 0.067(4) 0.038(4) 0.002(3) 0.013(3) 0.006(3)
S1 0.0192(9) 0.0387(10) 0.0161(9) -0.0008(8) 0.0080(7) 0.0013(8)
S2 0.0230(9) 0.0447(11) 0.0180(9) 0.0006(8) 0.0082(7) 0.0010(8)
Cl1 0.0247(10) 0.0541(13) 0.0222(10) 0.0021(8) 0.0122(8) 0.0014(8)
Cl2 0.0302(11) 0.0807(19) 0.0355(12) 0.0129(11) 0.0176(10) 0.0092(11)
Pt1 0.01770(18) 0.0365(2) 0.01730(18) -0.00042(11) 0.00695(13) 0.00015(11)
Pt2 0.0246(2) 0.0450(2) 0.01860(19) 0.00373(12) 0.00963(14) 0.00212(12)

loop_
_atom_type_symbol
_atom_type_description
_atom_type_scat_dispersion_real
_atom_type_scat_dispersion_imag
_atom_type_scat_source
C C 0.0033 0.0016 'International Tables Vol C Tables 4.2.6.8 and 6.1.1.4'
H H 0.0000 0.0000 'International Tables Vol C Tables 4.2.6.8 and 6.1.1.4'
O O 0.0106 0.0060 'International Tables Vol C Tables 4.2.6.8 and 6.1.1.4'
S S 0.1246 0.1234 'International Tables Vol C Tables 4.2.6.8 and 6.1.1.4'
Cl Cl 0.1484 0.1585 'International Tables Vol C Tables 4.2.6.8 and 6.1.1.4'
Pt Pt -1.7033 8.3905 'International Tables Vol C Tables 4.2.6.8 and 6.1.1.4'

loop_
_geom_angle_atom_site_label_1
_geom_angle_atom_site_label_2
_geom_angle_atom_site_label_3
_geom_angle
_geom_angle_site_symmetry_1
_geom_angle_site_symmetry_3
_geom_angle_publ_flag
O1 C1 C2 125.9(8) . . ?
O1 C1 C4 113.7(8) . . ?
C2 C1 C4 120.4(8) . . ?
C3 C2 C1 127.6(8) . . ?
C3 C2 H2 116.2 . . ?
C1 C2 H2 116.2 . . ?
O2 C3 C2 127.5(8) . . ?
O2 C3 C5 112.6(8) . . ?
C2 C3 C5 119.9(8) . . ?
C1 C4 H4A 109.5 . . ?
C1 C4 H4B 109.5 . . ?
H4A C4 H4B 109.5 . . ?
C1 C4 H4C 109.5 . . ?
H4A C4 H4C 109.5 . . ?
H4B C4 H4C 109.5 . . ?
C3 C5 H5A 109.5 . . ?
C3 C5 H5B 109.5 . . ?
H5A C5 H5B 109.5 . . ?
C3 C5 H5C 109.5 . . ?
H5A C5 H5C 109.5 . . ?
H5B C5 H5C 109.5 . . ?
S1 C6 H6A 109.5 . . ?
S1 C6 H6B 109.5 . . ?
H6A C6 H6B 109.5 . . ?
S1 C6 H6C 109.5 . . ?
H6A C6 H6C 109.5 . . ?
H6B C6 H6C 109.5 . . ?
S1 C7 H7A 109.5 . . ?
S1 C7 H7B 109.5 . . ?
H7A C7 H7B 109.5 . . ?
S1 C7 H7C 109.5 . . ?
H7A C7 H7C 109.5 . . ?
H7B C7 H7C 109.5 . . ?
O4 C8 C9 125.4(9) . . ?
O4 C8 C11 113.5(9) . . ?
C9 C8 C11 121.1(8) . . ?
C10 C9 C8 129.2(8) . . ?
C10 C9 H9 115.4 . . ?
C8 C9 H9 115.4 . . ?
O5 C10 C9 124.9(8) . . ?
O5 C10 C12 113.7(8) . . ?
C9 C10 C12 121.4(8) . . ?
C8 C11 H11A 109.5 . . ?
C8 C11 H11B 109.5 . . ?
H11A C11 H11B 109.5 . . ?
C8 C11 H11C 109.5 . . ?
H11A C11 H11C 109.5 . . ?
H11B C11 H11C 109.5 . . ?
C10 C12 H12A 109.5 . . ?
C10 C12 H12B 109.5 . . ?
H12A C12 H12B 109.5 . . ?
C10 C12 H12C 109.5 . . ?
H12A C12 H12C 109.5 . . ?
H12B C12 H12C 109.5 . . ?
S2 C13 H27A 109.5 . . ?
S2 C13 H27B 109.5 . . ?
H27A C13 H27B 109.5 . . ?
S2 C13 H27C 109.5 . . ?
H27A C13 H27C 109.5 . . ?
H27B C13 H27C 109.5 . . ?
S2 C14 H34A 109.5 . . ?
S2 C14 H34B 109.5 . . ?
H34A C14 H34B 109.5 . . ?
S2 C14 H34C 109.5 . . ?
H34A C14 H34C 109.5 . . ?
H34B C14 H34C 109.5 . . ?
C1 O1 Pt1 123.7(6) . . ?
C3 O2 Pt1 121.4(6) . . ?
C8 O4 Pt2 123.5(6) . . ?
C10 O5 Pt2 124.1(6) . . ?
O3 S1 C6 109.1(4) . . ?
O3 S1 C7 107.5(4) . . ?
C6 S1 C7 102.6(5) . . ?
O3 S1 Pt1 116.9(3) . . ?
C6 S1 Pt1 108.5(3) . . ?
C7 S1 Pt1 111.3(3) . . ?
O6 S2 C14 107.7(4) . . ?
O6 S2 C13 108.5(4) . . ?
C14 S2 C13 101.9(5) . . ?
O6 S2 Pt2 117.4(3) . . ?
C14 S2 Pt2 110.6(3) . . ?
C13 S2 Pt2 109.6(3) . . ?
O1 Pt1 O2 93.8(2) . . ?
O1 Pt1 S1 88.58(18) . . ?
O2 Pt1 S1 176.3(2) . . ?
O1 Pt1 Cl1 178.63(18) . . ?
O2 Pt1 Cl1 86.26(18) . . ?
S1 Pt1 Cl1 91.46(9) . . ?
O4 Pt2 O5 92.8(2) . . ?
O4 Pt2 S2 89.30(18) . . ?
O5 Pt2 S2 177.4(2) . . ?
O4 Pt2 Cl2 178.96(19) . . ?
O5 Pt2 Cl2 86.8(2) . . ?
S2 Pt2 Cl2 91.12(10) . . ?

loop_
_geom_bond_atom_site_label_1
_geom_bond_atom_site_label_2
_geom_bond_distance
_geom_bond_site_symmetry_2
_geom_bond_publ_flag
C1 O1 1.283(10) . ?
C1 C2 1.392(13) . ?
C1 C4 1.490(12) . ?
C2 C3 1.376(13) . ?
C2 H2 0.9300 . ?
C3 O2 1.286(10) . ?
C3 C5 1.508(12) . ?
C4 H4A 0.9600 . ?
C4 H4B 0.9600 . ?
C4 H4C 0.9600 . ?
C5 H5A 0.9600 . ?
C5 H5B 0.9600 . ?
C5 H5C 0.9600 . ?
C6 S1 1.759(9) . ?
C6 H6A 0.9600 . ?
C6 H6B 0.9600 . ?
C6 H6C 0.9600 . ?
C7 S1 1.777(8) . ?
C7 H7A 0.9600 . ?
C7 H7B 0.9600 . ?
C7 H7C 0.9600 . ?
C8 O4 1.272(11) . ?
C8 C9 1.387(14) . ?
C8 C11 1.492(13) . ?
C9 C10 1.371(13) . ?
C9 H9 0.9300 . ?
C10 O5 1.265(11) . ?
C10 C12 1.492(12) . ?
C11 H11A 0.9600 . ?
C11 H11B 0.9600 . ?
C11 H11C 0.9600 . ?
C12 H12A 0.9600 . ?
C12 H12B 0.9600 . ?
C12 H12C 0.9600 . ?
C13 S2 1.775(9) . ?
C13 H27A 0.9600 . ?
C13 H27B 0.9600 . ?
C13 H27C 0.9600 . ?
C14 S2 1.770(10) . ?
C14 H34A 0.9600 . ?
C14 H34B 0.9600 . ?
C14 H34C 0.9600 . ?
O1 Pt1 2.002(6) . ?
O2 Pt1 2.039(6) . ?
O3 S1 1.485(6) . ?
O4 Pt2 2.012(6) . ?
O5 Pt2 2.024(6) . ?
O6 S2 1.471(6) . ?
S1 Pt1 2.201(2) . ?
S2 Pt2 2.201(2) . ?
Cl1 Pt1 2.301(2) . ?
Cl2 Pt2 2.293(3) . ?
